data_1546682
loop_
_publ_author_name
'Sebbar, Nada Kheira'
'Ellouz, Mohamed'
'Ouzidan, Younes'
'Kaur, Manpreet'
'Essassi, El Mokhtar'
'Jasinski, Jerry P.'

_publ_section_title
;
 (<i>Z</i>)-2-Benzylidene-3-<i>n</i>-butoxy-2<i>H</i>-1,4-benzothiazine
;
_journal_coeditor_code SJ4120
_journal_issue 6
_journal_name_full IUCrData
_journal_page_first x170890
_journal_paper_doi 10.1107/S2414314617008902
_journal_volume 2
_journal_year 2017
_chemical_formula_iupac 'C19 H19 N O S'
_chemical_formula_moiety 'C19 H19 N O S'
_chemical_formula_sum 'C19 H19 N O S'
_chemical_formula_weight 309.41
_chemical_name_systematic
;
(<i>Z</i>)-2-Benzylidene-3-<i>n</i>-butoxy-2<i>H</i>-1,4-benzothiazine
;
_space_group_crystal_system triclinic
_space_group_IT_number 2
_space_group_name_Hall '-P 1'
_space_group_name_H-M_alt 'P -1'
_symmetry_space_group_name_Hall '-P 1'
_symmetry_space_group_name_H-M 'P -1'
_atom_sites_solution_hydrogens geom
_atom_sites_solution_primary dual
_audit_creation_method
;
Olex2 1.2
(compiled 2017.03.28 svn.r3405 for OlexSys, GUI svn.r5337)
;
_cell_angle_alpha 112.013(9)
_cell_angle_beta 109.259(8)
_cell_angle_gamma 98.120(7)
_cell_formula_units_Z 2
_cell_length_a 7.7711(6)
_cell_length_b 10.9897(11)
_cell_length_c 11.4090(11)
_cell_measurement_reflns_used 1693
_cell_measurement_temperature 293(2)
_cell_measurement_theta_max 71.4720
_cell_measurement_theta_min 7.6940
_cell_volume 812.78(16)
_computing_cell_refinement
;
CrysAlis PRO (Rigaku Oxford Diffraction, 2015)
;
_computing_data_collection
;
CrysAlis PRO (Rigaku Oxford Diffraction, 2015)
;
_computing_data_reduction
;
CrysAlis PRO (Rigaku Oxford Diffraction, 2015)
;
_computing_molecular_graphics
;
<i>OLEX2</i> (Dolomanov <i>et al.</i>,  2009)
;
_computing_publication_material
;
<i>OLEX2</i> (Dolomanov <i>et al.</i>,  2009)
;
_computing_structure_refinement
;
SHELXL2015 (Sheldrick, 2015b)
;
_computing_structure_solution
;
SHELXT (Sheldrick, 2015a)
;
_diffrn_ambient_temperature 293(2)
_diffrn_detector_area_resol_mean 16.0416
_diffrn_measured_fraction_theta_full 0.997
_diffrn_measured_fraction_theta_max 0.970
_diffrn_measurement_device 'four-circle diffractometer'
_diffrn_measurement_device_type 'Rigaku Oxford Diffraction'
_diffrn_measurement_method '\w scans'
_diffrn_radiation_monochromator graphite
_diffrn_radiation_type CuK\a
_diffrn_radiation_wavelength 1.54184
_diffrn_reflns_av_R_equivalents 0.0206
_diffrn_reflns_limit_h_max 9
_diffrn_reflns_limit_h_min -7
_diffrn_reflns_limit_k_max 12
_diffrn_reflns_limit_k_min -13
_diffrn_reflns_limit_l_max 13
_diffrn_reflns_limit_l_min -13
_diffrn_reflns_number 5063
_diffrn_reflns_theta_full 67.684
_diffrn_reflns_theta_max 71.323
_diffrn_reflns_theta_min 4.553
_exptl_absorpt_coefficient_mu 1.764
_exptl_absorpt_correction_T_max 1.00000
_exptl_absorpt_correction_T_min 0.61048
_exptl_absorpt_correction_type multi-scan
_exptl_absorpt_process_details
;
(CrysAlis PRO; Rigaku Oxford Diffraction, 2015)
;
_exptl_crystal_colour colourless
_exptl_crystal_density_diffrn 1.264
_exptl_crystal_description 'irregular fragment'
_exptl_crystal_F_000 328
_exptl_crystal_size_max 0.38
_exptl_crystal_size_mid 0.18
_exptl_crystal_size_min 0.08
_refine_diff_density_max 0.550
_refine_diff_density_min -0.219
_refine_ls_extinction_method none
_refine_ls_goodness_of_fit_ref 1.049
_refine_ls_hydrogen_treatment constr
_refine_ls_matrix_type full
_refine_ls_number_parameters 200
_refine_ls_number_reflns 3070
_refine_ls_number_restraints 0
_refine_ls_restrained_S_all 1.049
_refine_ls_R_factor_all 0.0587
_refine_ls_R_factor_gt 0.0484
_refine_ls_shift/su_max 0.000
_refine_ls_shift/su_mean 0.000
_refine_ls_structure_factor_coef Fsqd
_refine_ls_weighting_details 'w=1/[\s^2^(Fo^2^)+(0.0803P)^2^+0.0842P] where P=(Fo^2^+2Fc^2^)/3'
_refine_ls_weighting_scheme calc
_refine_ls_wR_factor_gt 0.1308
_refine_ls_wR_factor_ref 0.1402
_reflns_number_gt 2492
_reflns_number_total 3070
_reflns_threshold_expression 'I > 2\s(I)'
_cod_data_source_file sj4120sup1.cif
_cod_data_source_block I
_cod_original_cell_volume 812.78(14)
_cod_database_code 1546682
_shelx_space_group_comment
;
The symmetry employed for this shelxl refinement is uniquely defined
by the following loop, which should always be used as a source of
symmetry information in preference to the above space-group names.
They are only intended as comments.
;
_shelxl_version_number 2014/6

loop_
_space_group_symop_operation_xyz
'x, y, z'
'-x, -y, -z'

loop_
_atom_site_type_symbol
_atom_site_label
_atom_site_fract_x
_atom_site_fract_y
_atom_site_fract_z
_atom_site_U_iso_or_equiv
_atom_site_adp_type
_atom_site_calc_flag
_atom_site_occupancy
S S1 0.32522(9) 0.77222(5) 0.86052(5) 0.0565(2) Uani d 1
O O1 0.2602(2) 0.41659(14) 0.56207(14) 0.0475(4) Uani d 1
N N1 0.2472(2) 0.61507(17) 0.54627(17) 0.0448(4) Uani d 1
C C1 0.2587(3) 0.54831(19) 0.6176(2) 0.0413(4) Uani d 1
C C2 0.2732(3) 0.59454(19) 0.7611(2) 0.0406(4) Uani d 1
C C3 0.2779(3) 0.8341(2) 0.7357(2) 0.0451(5) Uani d 1
C C4 0.2788(3) 0.9705(2) 0.7798(2) 0.0544(5) Uani d 1
H H4 0.3011 1.0242 0.8717 0.065 Uiso calc 1
C C5 0.2465(3) 1.0268(2) 0.6874(3) 0.0609(6) Uani d 1
H H5 0.2477 1.1182 0.7170 0.073 Uiso calc 1
C C6 0.2124(4) 0.9460(3) 0.5503(3) 0.0611(6) Uani d 1
H H6 0.1905 0.9832 0.4876 0.073 Uiso calc 1
C C7 0.2110(3) 0.8105(2) 0.5071(2) 0.0530(5) Uani d 1
H H7 0.1870 0.7568 0.4148 0.064 Uiso calc 1
C C8 0.2449(3) 0.7522(2) 0.5988(2) 0.0430(4) Uani d 1
C C9 0.2521(3) 0.5025(2) 0.8113(2) 0.0475(5) Uani d 1
H H9 0.2260 0.4115 0.7483 0.057 Uiso calc 1
C C10 0.2635(3) 0.5220(2) 0.9482(2) 0.0474(5) Uani d 1
C C11 0.3516(3) 0.6452(2) 1.0698(2) 0.0546(5) Uani d 1
H H11 0.4089 0.7238 1.0673 0.065 Uiso calc 1
C C12 0.3555(4) 0.6529(3) 1.1942(3) 0.0641(6) Uani d 1
H H12 0.4148 0.7366 1.2742 0.077 Uiso calc 1
C C13 0.2726(4) 0.5379(3) 1.2008(3) 0.0652(7) Uani d 1
H H13 0.2745 0.5436 1.2847 0.078 Uiso calc 1
C C14 0.1869(4) 0.4144(3) 1.0823(3) 0.0692(7) Uani d 1
H H14 0.1311 0.3362 1.0862 0.083 Uiso calc 1
C C15 0.1830(4) 0.4058(3) 0.9572(3) 0.0599(6) Uani d 1
H H15 0.1259 0.3214 0.8780 0.072 Uiso calc 1
C C16 0.2407(3) 0.3562(2) 0.4203(2) 0.0442(5) Uani d 1
H H16A 0.3462 0.4064 0.4126 0.053 Uiso calc 1
H H16B 0.1220 0.3589 0.3588 0.053 Uiso calc 1
C C17 0.2411(3) 0.2102(2) 0.3825(2) 0.0461(5) Uani d 1
H H17A 0.1413 0.1638 0.3982 0.055 Uiso calc 1
H H17B 0.3627 0.2096 0.4427 0.055 Uiso calc 1
C C18 0.2094(4) 0.1319(2) 0.2322(2) 0.0559(6) Uani d 1
H H18A 0.0884 0.1335 0.1723 0.067 Uiso calc 1
H H18B 0.3098 0.1781 0.2170 0.067 Uiso calc 1
C C19 0.2077(5) -0.0158(3) 0.1920(3) 0.0771(8) Uani d 1
H H19A 0.1921 -0.0594 0.0973 0.116 Uiso calc 1
H H19B 0.1037 -0.0637 0.2015 0.116 Uiso calc 1
H H19C 0.3263 -0.0182 0.2519 0.116 Uiso calc 1

loop_
_atom_site_aniso_label
_atom_site_aniso_U_11
_atom_site_aniso_U_22
_atom_site_aniso_U_33
_atom_site_aniso_U_12
_atom_site_aniso_U_13
_atom_site_aniso_U_23
S1 0.0843(4) 0.0397(3) 0.0369(3) 0.0152(3) 0.0219(3) 0.0130(2)
O1 0.0704(9) 0.0385(7) 0.0368(7) 0.0201(6) 0.0245(7) 0.0170(6)
N1 0.0552(10) 0.0411(9) 0.0409(9) 0.0154(7) 0.0217(8) 0.0194(7)
C1 0.0465(10) 0.0361(10) 0.0379(10) 0.0116(8) 0.0182(8) 0.0132(8)
C2 0.0444(10) 0.0375(10) 0.0376(10) 0.0122(8) 0.0168(8) 0.0150(8)
C3 0.0456(10) 0.0407(10) 0.0467(11) 0.0098(8) 0.0175(9) 0.0202(9)
C4 0.0560(12) 0.0409(11) 0.0530(13) 0.0082(9) 0.0189(10) 0.0135(10)
C5 0.0643(14) 0.0381(11) 0.0760(16) 0.0154(10) 0.0253(12) 0.0250(11)
C6 0.0744(16) 0.0543(13) 0.0695(16) 0.0237(12) 0.0308(13) 0.0404(12)
C7 0.0659(14) 0.0512(12) 0.0497(12) 0.0203(10) 0.0272(10) 0.0267(10)
C8 0.0447(10) 0.0408(10) 0.0457(11) 0.0124(8) 0.0192(8) 0.0216(9)
C9 0.0577(12) 0.0406(10) 0.0422(11) 0.0130(9) 0.0216(9) 0.0167(9)
C10 0.0538(11) 0.0522(12) 0.0457(11) 0.0215(9) 0.0236(9) 0.0270(10)
C11 0.0646(13) 0.0537(13) 0.0451(12) 0.0118(10) 0.0217(10) 0.0253(10)
C12 0.0822(17) 0.0664(15) 0.0439(12) 0.0205(13) 0.0265(12) 0.0256(11)
C13 0.0890(18) 0.0771(17) 0.0560(14) 0.0359(14) 0.0405(13) 0.0438(13)
C14 0.0971(19) 0.0635(16) 0.0714(17) 0.0250(14) 0.0448(15) 0.0460(14)
C15 0.0818(16) 0.0500(13) 0.0533(13) 0.0198(11) 0.0295(12) 0.0275(11)
C16 0.0555(12) 0.0394(10) 0.0360(10) 0.0124(8) 0.0208(9) 0.0147(8)
C17 0.0536(12) 0.0420(11) 0.0428(11) 0.0159(9) 0.0209(9) 0.0180(9)
C18 0.0669(14) 0.0508(12) 0.0472(12) 0.0176(10) 0.0292(11) 0.0145(10)
C19 0.099(2) 0.0533(15) 0.0715(18) 0.0264(14) 0.0441(16) 0.0118(13)

loop_
_atom_type_symbol
_atom_type_description
_atom_type_scat_dispersion_real
_atom_type_scat_dispersion_imag
_atom_type_scat_source
C C 0.0181 0.0091 'International Tables Vol C Tables 4.2.6.8 and 6.1.1.4'
H H 0.0000 0.0000 'International Tables Vol C Tables 4.2.6.8 and 6.1.1.4'
N N 0.0311 0.0180 'International Tables Vol C Tables 4.2.6.8 and 6.1.1.4'
O O 0.0492 0.0322 'International Tables Vol C Tables 4.2.6.8 and 6.1.1.4'
S S 0.3331 0.5567 'International Tables Vol C Tables 4.2.6.8 and 6.1.1.4'

loop_
_geom_angle_atom_site_label_1
_geom_angle_atom_site_label_2
_geom_angle_atom_site_label_3
_geom_angle
C3 S1 C2 103.27(10)
C1 O1 C16 117.28(15)
C1 N1 C8 122.00(17)
O1 C1 C2 111.21(17)
N1 C1 O1 119.64(17)
N1 C1 C2 129.15(18)
C1 C2 S1 116.55(14)
C9 C2 S1 123.02(16)
C9 C2 C1 120.40(18)
C4 C3 S1 117.21(17)
C4 C3 C8 120.7(2)
C8 C3 S1 122.03(16)
C3 C4 H4 119.9
C5 C4 C3 120.2(2)
C5 C4 H4 119.9
C4 C5 H5 120.2
C4 C5 C6 119.6(2)
C6 C5 H5 120.2
C5 C6 H6 120.1
C7 C6 C5 119.9(2)
C7 C6 H6 120.1
C6 C7 H7 119.3
C6 C7 C8 121.4(2)
C8 C7 H7 119.3
C3 C8 N1 124.66(18)
C3 C8 C7 118.15(19)
C7 C8 N1 117.17(19)
C2 C9 H9 114.6
C2 C9 C10 130.9(2)
C10 C9 H9 114.6
C11 C10 C9 125.5(2)
C11 C10 C15 117.6(2)
C15 C10 C9 116.9(2)
C10 C11 H11 119.4
C12 C11 C10 121.2(2)
C12 C11 H11 119.4
C11 C12 H12 119.7
C13 C12 C11 120.5(2)
C13 C12 H12 119.7
C12 C13 H13 120.3
C14 C13 C12 119.4(2)
C14 C13 H13 120.3
C13 C14 H14 119.8
C13 C14 C15 120.4(2)
C15 C14 H14 119.8
C10 C15 H15 119.5
C14 C15 C10 120.9(2)
C14 C15 H15 119.5
O1 C16 H16A 110.3
O1 C16 H16B 110.3
O1 C16 C17 106.89(16)
H16A C16 H16B 108.6
C17 C16 H16A 110.3
C17 C16 H16B 110.3
C16 C17 H17A 109.2
C16 C17 H17B 109.2
C16 C17 C18 112.25(18)
H17A C17 H17B 107.9
C18 C17 H17A 109.2
C18 C17 H17B 109.2
C17 C18 H18A 109.0
C17 C18 H18B 109.0
H18A C18 H18B 107.8
C19 C18 C17 112.9(2)
C19 C18 H18A 109.0
C19 C18 H18B 109.0
C18 C19 H19A 109.5
C18 C19 H19B 109.5
C18 C19 H19C 109.5
H19A C19 H19B 109.5
H19A C19 H19C 109.5
H19B C19 H19C 109.5

loop_
_geom_bond_atom_site_label_1
_geom_bond_atom_site_label_2
_geom_bond_distance
S1 C2 1.754(2)
S1 C3 1.754(2)
O1 C1 1.349(2)
O1 C16 1.443(2)
N1 C1 1.275(3)
N1 C8 1.403(3)
C1 C2 1.480(3)
C2 C9 1.352(3)
C3 C4 1.390(3)
C3 C8 1.390(3)
C4 H4 0.9300
C4 C5 1.384(3)
C5 H5 0.9300
C5 C6 1.387(4)
C6 H6 0.9300
C6 C7 1.380(3)
C7 H7 0.9300
C7 C8 1.393(3)
C9 H9 0.9300
C9 C10 1.465(3)
C10 C11 1.389(3)
C10 C15 1.395(3)
C11 H11 0.9300
C11 C12 1.379(3)
C12 H12 0.9300
C12 C13 1.376(4)
C13 H13 0.9300
C13 C14 1.374(4)
C14 H14 0.9300
C14 C15 1.385(3)
C15 H15 0.9300
C16 H16A 0.9700
C16 H16B 0.9700
C16 C17 1.498(3)
C17 H17A 0.9700
C17 H17B 0.9700
C17 C18 1.516(3)
C18 H18A 0.9700
C18 H18B 0.9700
C18 C19 1.509(3)
C19 H19A 0.9600
C19 H19B 0.9600
C19 H19C 0.9600

loop_
_geom_hbond_atom_site_label_D
_geom_hbond_atom_site_label_H
_geom_hbond_atom_site_label_A
_geom_hbond_site_symmetry_A
_geom_hbond_distance_DH
_geom_hbond_distance_HA
_geom_hbond_distance_DA
_geom_hbond_angle_DHA
C11 H11 S1 . 0.93 2.51 3.155(2) 126.7
C17 H17A Cg2 2_566 0.97 2.82 3.665(3) 146

_cod_database_fobs_code 1546682
